data_4331918
loop_
_publ_author_name
'Wong, Wai-Kwok'
'Yang, Xiaoping'
'Jones, Richard A.'
'Rivers, Joseph H.'
'Lynch, Vince'
'Lo, Wing-Kit'
'Xiao, Dang'
'Oye, Michael M.'
'Holmes, Archie L.'

_publ_section_title
;
 Multinuclear Luminescent Schiff-Base Zn&#x2212;Nd Sandwich Complexes
;
_journal_issue 11
_journal_name_full 'Inorganic Chemistry'
_journal_page_first 4340
_journal_page_last 4345
_journal_paper_doi 10.1021/ic051866e
_journal_volume 45
_journal_year 2006
_chemical_formula_sum 'C26 H24 N7 Nd O13 Zn'
_chemical_formula_weight 852.13
_chemical_name_systematic
; 
 ? 
;
_space_group_IT_number 33
_symmetry_cell_setting orthorhombic
_symmetry_space_group_name_Hall 'P 2c -2n'
_symmetry_space_group_name_H-M 'P n a 21'
_atom_sites_solution_hydrogens geom
_atom_sites_solution_primary direct
_atom_sites_solution_secondary difmap
_audit_creation_method SHELXL-97
_cell_angle_alpha 90.00
_cell_angle_beta 90.00
_cell_angle_gamma 90.00
_cell_formula_units_Z 4
_cell_length_a 9.5124(19)
_cell_length_b 16.439(3)
_cell_length_c 19.317(4)
_cell_measurement_reflns_used CCD
_cell_measurement_temperature 153(1)
_cell_volume 3020.7(10)
_computing_structure_refinement 'SHELXL-97 (Sheldrick, 1997)'
_computing_structure_solution 'SHELXS-97 (Sheldrick, 1990)'
_diffrn_ambient_temperature 153(1)
_diffrn_measured_fraction_theta_full 0.997
_diffrn_measured_fraction_theta_max 0.997
_diffrn_measurement_device_type CCD
_diffrn_radiation_monochromator graphite
_diffrn_radiation_source 'fine-focus sealed tube'
_diffrn_radiation_type MoK\a
_diffrn_radiation_wavelength 0.71073
_diffrn_reflns_av_R_equivalents 0.0000
_diffrn_reflns_av_sigmaI/netI 0.0468
_diffrn_reflns_limit_h_max 12
_diffrn_reflns_limit_h_min -12
_diffrn_reflns_limit_k_max 21
_diffrn_reflns_limit_k_min -21
_diffrn_reflns_limit_l_max 24
_diffrn_reflns_limit_l_min -24
_diffrn_reflns_number 6482
_diffrn_reflns_theta_full 27.50
_diffrn_reflns_theta_max 27.50
_diffrn_reflns_theta_min 3.25
_exptl_absorpt_coefficient_mu 2.573
_exptl_absorpt_correction_T_max 0.7056
_exptl_absorpt_correction_T_min 0.6102
_exptl_absorpt_correction_type gaussian
_exptl_crystal_colour Yellow
_exptl_crystal_density_diffrn 1.874
_exptl_crystal_density_method 'not measured'
_exptl_crystal_description Block
_exptl_crystal_F_000 1692
_exptl_crystal_size_max 0.19
_exptl_crystal_size_mid 0.13
_exptl_crystal_size_min 0.12
_refine_diff_density_max 1.522
_refine_diff_density_min -1.393
_refine_diff_density_rms 0.117
_refine_ls_abs_structure_details 'Flack H D (1983), Acta Cryst. A39, 876-881'
_refine_ls_extinction_method SHELXL
_refine_ls_goodness_of_fit_ref 1.024
_refine_ls_matrix_type full
_refine_ls_number_parameters 439
_refine_ls_number_reflns 6482
_refine_ls_number_restraints 1
_refine_ls_restrained_S_all 1.024
_refine_ls_R_factor_all 0.0501
_refine_ls_R_factor_gt 0.0341
_refine_ls_shift/su_max 0.001
_refine_ls_shift/su_mean 0.000
_refine_ls_structure_factor_coef Fsqd
_refine_ls_weighting_details 'calc w=1/[\s^2^(Fo^2^)+(0.0482P)^2^+0.4609P] where P=(Fo^2^+2Fc^2^)/3'
_refine_ls_weighting_scheme calc
_refine_ls_wR_factor_gt 0.0760
_refine_ls_wR_factor_ref 0.0824
_reflns_number_gt 5406
_reflns_number_total 6482
_reflns_threshold_expression >2sigma(I)
_cod_data_source_file ic051866esup4.cif
_cod_data_source_block Complex-4
_cod_depositor_comments
;
The following automatic conversions were performed:

'_symmetry_cell_setting' value 'Orthorhombic' changed to
'orthorhombic' according to
/home/saulius/struct/CIF-dictionaries/cif_core.dic dictionary named
'cif_core.dic' version 2.4.2 from
2011-04-26.

'_exptl_absorpt_correction_type' value 'Gaussian'
changed to 'gaussian' according to
/home/saulius/struct/CIF-dictionaries/cif_core.dic dictionary named
'cif_core.dic' version 2.4.2 from 2011-04-26.

Automatic conversion script
Id: cif_fix_values 1891 2012-01-12 08:04:46Z andrius 
;
_cod_original_cell_volume 3020.7(11)
_cod_original_sg_symbol_H-M Pna2(1)
_cod_database_code 4331918

loop_
_symmetry_equiv_pos_as_xyz
'x, y, z'
'-x, -y, z+1/2'
'x+1/2, -y+1/2, z'
'-x+1/2, y+1/2, z+1/2'

loop_
_atom_site_label
_atom_site_type_symbol
_atom_site_fract_x
_atom_site_fract_y
_atom_site_fract_z
_atom_site_U_iso_or_equiv
_atom_site_adp_type
_atom_site_occupancy
_atom_site_symmetry_multiplicity
_atom_site_calc_flag
_atom_site_refinement_flags
Nd1 Nd 0.74387(2) 0.493420(11) 0.22951(4) 0.01743(7) Uani 1 1 d .
Zn1 Zn 0.95413(5) 0.40880(3) 0.35907(3) 0.01811(12) Uani 1 1 d .
N1 N 1.1504(4) 0.4358(2) 0.39484(19) 0.0191(8) Uani 1 1 d .
N2 N 1.0229(4) 0.2942(2) 0.37732(17) 0.0148(8) Uani 1 1 d .
O1 O 0.9108(3) 0.61805(19) 0.20803(17) 0.0260(8) Uani 1 1 d .
O2 O 0.9571(4) 0.50483(18) 0.29630(19) 0.0218(8) Uani 1 1 d .
O3 O 0.8206(3) 0.37004(18) 0.28658(16) 0.0219(7) Uani 1 1 d .
O4 O 0.6415(3) 0.35181(18) 0.18852(16) 0.0209(7) Uani 1 1 d .
C1 C 0.9032(6) 0.6701(3) 0.1470(3) 0.0320(12) Uani 1 1 d .
H1A H 0.9735 0.7118 0.1501 0.048 Uiso 1 1 calc R
H1B H 0.8118 0.6946 0.1444 0.048 Uiso 1 1 calc R
H1C H 0.9193 0.6380 0.1062 0.048 Uiso 1 1 calc R
C2 C 1.0297(5) 0.6288(3) 0.2495(2) 0.0222(10) Uani 1 1 d .
C3 C 1.1160(5) 0.6954(3) 0.2472(3) 0.0296(12) Uani 1 1 d .
H3A H 1.0954 0.7383 0.2175 0.036 Uiso 1 1 calc R
C4 C 1.2340(5) 0.6989(3) 0.2891(3) 0.0335(13) Uani 1 1 d .
H4A H 1.2929 0.7441 0.2881 0.040 Uiso 1 1 calc R
C5 C 1.2624(5) 0.6345(3) 0.3322(3) 0.0280(12) Uani 1 1 d .
H5A H 1.3439 0.6360 0.3587 0.034 Uiso 1 1 calc R
C6 C 1.1736(5) 0.5662(3) 0.3379(2) 0.0230(10) Uani 1 1 d .
C7 C 1.0515(5) 0.5642(3) 0.2963(2) 0.0227(10) Uani 1 1 d .
C8 C 1.2209(5) 0.5008(3) 0.3823(3) 0.0201(11) Uani 1 1 d .
H8A H 1.3084 0.5062 0.4033 0.024 Uiso 1 1 calc R
C9 C 1.2047(5) 0.3706(3) 0.4343(2) 0.0195(10) Uani 1 1 d .
C10 C 1.3157(5) 0.3759(3) 0.4817(2) 0.0218(10) Uani 1 1 d .
H10A H 1.3610 0.4253 0.4888 0.026 Uiso 1 1 calc R
C11 C 1.3582(5) 0.3072(3) 0.5183(2) 0.0246(11) Uani 1 1 d .
H11A H 1.4328 0.3112 0.5492 0.030 Uiso 1 1 calc R
C12 C 1.2926(6) 0.2342(3) 0.5095(3) 0.0254(11) Uani 1 1 d .
H12A H 1.3208 0.1893 0.5352 0.030 Uiso 1 1 calc R
C13 C 1.1819(5) 0.2270(3) 0.4614(2) 0.0232(11) Uani 1 1 d .
H13A H 1.1395 0.1768 0.4541 0.028 Uiso 1 1 calc R
C14 C 1.1367(5) 0.2941(3) 0.4254(2) 0.0187(9) Uani 1 1 d .
C15 C 0.9806(5) 0.2291(3) 0.3462(2) 0.0217(11) Uani 1 1 d .
H15A H 1.0265 0.1807 0.3568 0.026 Uiso 1 1 calc R
C16 C 0.8674(5) 0.2255(3) 0.2961(2) 0.0179(10) Uani 1 1 d .
C17 C 0.8303(5) 0.1471(3) 0.2729(2) 0.0202(10) Uani 1 1 d .
H17A H 0.8766 0.1020 0.2910 0.024 Uiso 1 1 calc R
C18 C 0.7268(4) 0.1359(3) 0.2238(3) 0.0211(9) Uani 1 1 d .
H18A H 0.7020 0.0837 0.2098 0.025 Uiso 1 1 calc R
C19 C 0.6599(5) 0.2032(3) 0.1955(2) 0.0209(10) Uani 1 1 d .
H19A H 0.5899 0.1959 0.1624 0.025 Uiso 1 1 calc R
C20 C 0.6962(5) 0.2802(3) 0.2159(2) 0.0200(10) Uani 1 1 d .
C21 C 0.7973(5) 0.2933(3) 0.2684(2) 0.0170(9) Uani 1 1 d .
C22 C 0.5493(5) 0.3407(3) 0.1297(2) 0.0274(11) Uani 1 1 d .
H22A H 0.5259 0.2841 0.1253 0.041 Uiso 1 1 calc R
H22B H 0.5958 0.3588 0.0884 0.041 Uiso 1 1 calc R
H22C H 0.4649 0.3717 0.1364 0.041 Uiso 1 1 calc R
C23 C 0.7593(6) 0.5371(5) 0.5511(3) 0.0395(15) Uani 1 1 d .
H23C H 0.7057 0.5020 0.5808 0.08(3) Uiso 1 1 calc R
H23B H 0.7013 0.5815 0.5360 0.06(2) Uiso 1 1 calc R
H23A H 0.8387 0.5580 0.5761 0.07(2) Uiso 1 1 calc R
C24 C 0.8081(5) 0.4913(3) 0.4911(3) 0.0263(11) Uani 1 1 d .
N6 N 0.8449(4) 0.4554(2) 0.4433(2) 0.0242(9) Uani 1 1 d .
O5 O 0.5939(4) 0.4741(2) 0.33818(19) 0.0351(9) Uani 1 1 d .
O6 O 0.6870(5) 0.5919(2) 0.3297(2) 0.0414(9) Uani 1 1 d .
O7 O 0.5573(4) 0.5647(3) 0.41880(19) 0.0379(9) Uani 1 1 d .
N3 N 0.6115(4) 0.5446(2) 0.3635(2) 0.0279(9) Uani 1 1 d .
O8 O 0.9254(4) 0.4418(2) 0.14313(18) 0.0330(8) Uani 1 1 d .
O9 O 0.7369(4) 0.49457(19) 0.1015(3) 0.0275(9) Uani 1 1 d .
O10 O 0.8990(4) 0.4497(3) 0.0315(2) 0.0462(10) Uani 1 1 d .
N4 N 0.8558(5) 0.4616(3) 0.0898(2) 0.0317(10) Uani 1 1 d .
O11 O 0.6070(4) 0.6184(2) 0.1847(2) 0.0305(8) Uani 1 1 d .
O12 O 0.4850(4) 0.50806(19) 0.19333(19) 0.0294(9) Uani 1 1 d .
O13 O 0.3960(4) 0.6145(2) 0.1432(2) 0.0383(9) Uani 1 1 d .
N5 N 0.4926(4) 0.5814(2) 0.1730(2) 0.0255(9) Uani 1 1 d .
C2W C 0.4063(8) 0.2353(4) -0.0138(3) 0.0504(16) Uani 1 1 d .
N1W N 0.3207(8) 0.2538(4) 0.0254(4) 0.0730(18) Uani 1 1 d .
C1W C 0.5146(8) 0.2141(5) -0.0645(4) 0.0585(19) Uani 1 1 d .
H1WA H 0.5550 0.1624 -0.0526 0.13(4) Uiso 1 1 calc R
H1WC H 0.5866 0.2550 -0.0644 0.24(8) Uiso 1 1 calc R
H1WB H 0.4732 0.2108 -0.1097 0.5(2) Uiso 1 1 calc R

loop_
_atom_site_aniso_label
_atom_site_aniso_U_11
_atom_site_aniso_U_22
_atom_site_aniso_U_33
_atom_site_aniso_U_23
_atom_site_aniso_U_13
_atom_site_aniso_U_12
Nd1 0.01856(12) 0.01475(11) 0.01898(12) 0.00155(16) -0.00221(12) 0.00017(9)
Zn1 0.0195(2) 0.0142(2) 0.0207(2) 0.0005(2) -0.0021(2) 0.0006(2)
N1 0.017(2) 0.0171(18) 0.023(2) -0.0004(16) -0.0018(16) 0.0009(16)
N2 0.0153(19) 0.0160(18) 0.0131(19) 0.0023(14) 0.0016(14) 0.0006(14)
O1 0.0271(18) 0.0206(17) 0.0302(19) 0.0097(14) -0.0043(14) -0.0036(14)
O2 0.0178(19) 0.0196(17) 0.0279(19) 0.0059(14) -0.0038(14) -0.0029(13)
O3 0.0227(18) 0.0165(17) 0.0264(17) 0.0013(14) -0.0053(14) 0.0021(14)
O4 0.0190(16) 0.0191(16) 0.0246(17) -0.0013(13) -0.0124(13) 0.0001(13)
C1 0.038(3) 0.033(3) 0.025(3) 0.019(2) -0.004(2) -0.007(2)
C2 0.021(2) 0.017(2) 0.028(3) 0.0024(19) 0.0033(19) 0.0045(18)
C3 0.033(3) 0.021(2) 0.035(3) 0.006(2) -0.001(2) -0.005(2)
C4 0.031(3) 0.018(3) 0.051(4) 0.002(2) -0.008(2) -0.010(2)
C5 0.025(3) 0.018(2) 0.040(3) 0.002(2) -0.005(2) -0.0006(18)
C6 0.022(3) 0.017(2) 0.029(3) 0.0008(19) 0.003(2) 0.0009(18)
C7 0.025(3) 0.016(2) 0.026(3) -0.001(2) 0.003(2) -0.006(2)
C8 0.020(2) 0.017(3) 0.023(3) -0.0059(19) -0.003(2) -0.0017(18)
C9 0.023(2) 0.019(2) 0.016(2) -0.0047(19) 0.004(2) 0.0045(19)
C10 0.021(2) 0.021(2) 0.023(2) -0.005(2) 0.000(2) 0.0005(19)
C11 0.023(3) 0.034(3) 0.017(2) -0.002(2) -0.002(2) 0.008(2)
C12 0.030(3) 0.027(3) 0.019(2) 0.003(2) 0.002(2) 0.010(2)
C13 0.023(3) 0.022(3) 0.024(3) -0.003(2) 0.000(2) -0.003(2)
C14 0.018(2) 0.021(2) 0.018(2) -0.0003(19) -0.0018(18) 0.0013(19)
C15 0.024(2) 0.019(2) 0.023(3) 0.002(2) 0.003(2) 0.0053(17)
C16 0.018(2) 0.020(2) 0.016(2) -0.0033(18) 0.0051(19) -0.0031(18)
C17 0.016(2) 0.017(2) 0.028(3) 0.002(2) 0.005(2) -0.0006(19)
C18 0.030(2) 0.0148(18) 0.018(2) -0.005(3) 0.000(2) -0.0058(16)
C19 0.022(2) 0.026(3) 0.015(2) -0.001(2) -0.0001(19) -0.0030(19)
C20 0.019(2) 0.020(2) 0.021(3) -0.002(2) -0.0005(19) -0.0006(17)
C21 0.012(2) 0.018(2) 0.021(2) 0.002(2) 0.0010(19) -0.0021(18)
C22 0.031(3) 0.026(3) 0.025(3) 0.005(2) -0.015(2) 0.000(2)
C23 0.043(4) 0.041(4) 0.034(4) -0.010(3) 0.002(3) 0.008(3)
C24 0.017(3) 0.032(3) 0.030(3) 0.005(2) 0.001(2) 0.003(2)
N6 0.024(2) 0.019(2) 0.030(2) -0.0019(19) -0.0012(18) -0.0008(18)
O5 0.039(2) 0.027(2) 0.039(2) -0.0019(17) 0.0098(18) -0.0125(16)
O6 0.064(3) 0.0230(19) 0.037(2) -0.0040(17) 0.009(2) -0.0071(19)
O7 0.031(2) 0.056(3) 0.027(2) -0.0112(18) 0.0023(17) 0.0123(18)
N3 0.024(2) 0.032(2) 0.028(2) 0.002(2) -0.004(2) 0.0074(18)
O8 0.031(2) 0.039(2) 0.0288(19) 0.0007(17) -0.0027(16) 0.0093(16)
O9 0.029(2) 0.028(2) 0.026(2) 0.0076(15) -0.0017(15) 0.0046(13)
O10 0.054(3) 0.055(3) 0.029(2) -0.002(2) 0.0095(19) 0.007(2)
N4 0.039(3) 0.028(2) 0.028(2) 0.004(2) 0.004(2) 0.002(2)
O11 0.030(2) 0.0160(16) 0.046(2) -0.0044(16) -0.0051(17) 0.0024(14)
O12 0.0230(19) 0.0216(18) 0.044(2) 0.0075(15) -0.0060(16) 0.0005(13)
O13 0.033(2) 0.034(2) 0.048(2) 0.0042(18) -0.0121(18) 0.0115(17)
N5 0.024(2) 0.024(2) 0.029(2) 0.0031(18) -0.0050(19) 0.0070(18)
C2W 0.051(4) 0.058(4) 0.042(4) 0.002(3) -0.013(3) -0.010(3)
N1W 0.060(5) 0.095(5) 0.064(4) -0.015(4) -0.012(4) 0.002(4)
C1W 0.047(4) 0.074(5) 0.055(4) -0.006(4) 0.006(3) -0.014(4)

loop_
_atom_type_symbol
_atom_type_description
_atom_type_scat_dispersion_real
_atom_type_scat_dispersion_imag
_atom_type_scat_source
C C 0.0033 0.0016 'International Tables Vol C Tables 4.2.6.8 and 6.1.1.4'
H H 0.0000 0.0000 'International Tables Vol C Tables 4.2.6.8 and 6.1.1.4'
N N 0.0061 0.0033 'International Tables Vol C Tables 4.2.6.8 and 6.1.1.4'
O O 0.0106 0.0060 'International Tables Vol C Tables 4.2.6.8 and 6.1.1.4'
Zn Zn 0.2839 1.4301 'International Tables Vol C Tables 4.2.6.8 and 6.1.1.4'
Nd Nd -0.1943 3.0179 'International Tables Vol C Tables 4.2.6.8 and 6.1.1.4'

loop_
_geom_angle_atom_site_label_1
_geom_angle_atom_site_label_2
_geom_angle_atom_site_label_3
_geom_angle
O2 Nd1 O3 64.40(10)
O2 Nd1 O9 123.84(12)
O3 Nd1 O9 118.01(10)
O2 Nd1 O8 78.82(12)
O3 Nd1 O8 79.32(11)
O9 Nd1 O8 50.64(11)
O2 Nd1 O5 92.27(12)
O3 Nd1 O5 71.96(12)
O9 Nd1 O5 143.74(12)
O8 Nd1 O5 150.97(12)
O2 Nd1 O12 160.71(12)
O3 Nd1 O12 119.41(10)
O9 Nd1 O12 72.66(12)
O8 Nd1 O12 120.17(12)
O5 Nd1 O12 72.58(12)
O2 Nd1 O6 74.12(13)
O3 Nd1 O6 104.32(11)
O9 Nd1 O6 137.66(11)
O8 Nd1 O6 147.41(13)
O5 Nd1 O6 49.13(11)
O12 Nd1 O6 86.80(13)
O2 Nd1 O11 122.81(10)
O3 Nd1 O11 166.26(11)
O9 Nd1 O11 69.20(11)
O8 Nd1 O11 112.78(12)
O5 Nd1 O11 95.35(12)
O12 Nd1 O11 49.56(10)
O6 Nd1 O11 69.31(12)
O2 Nd1 O1 60.99(10)
O3 Nd1 O1 122.92(10)
O9 Nd1 O1 81.50(11)
O8 Nd1 O1 75.31(11)
O5 Nd1 O1 124.34(11)
O12 Nd1 O1 117.60(10)
O6 Nd1 O1 75.86(12)
O11 Nd1 O1 68.34(11)
O2 Nd1 O4 122.57(10)
O3 Nd1 O4 60.66(9)
O9 Nd1 O4 72.40(10)
O8 Nd1 O4 76.13(11)
O5 Nd1 O4 86.03(11)
O12 Nd1 O4 69.41(10)
O6 Nd1 O4 134.39(12)
O11 Nd1 O4 114.47(10)
O1 Nd1 O4 149.59(11)
O2 Nd1 N4 101.53(12)
O3 Nd1 N4 99.15(11)
O9 Nd1 N4 25.31(11)
O8 Nd1 N4 25.33(11)
O5 Nd1 N4 158.53(11)
O12 Nd1 N4 96.54(12)
O6 Nd1 N4 150.89(12)
O11 Nd1 N4 90.93(12)
O1 Nd1 N4 77.03(11)
O4 Nd1 N4 72.70(11)
O2 Nd1 N3 82.51(12)
O3 Nd1 N3 88.22(11)
O9 Nd1 N3 148.13(10)
O8 Nd1 N3 160.68(11)
O5 Nd1 N3 24.83(11)
O12 Nd1 N3 78.81(11)
O6 Nd1 N3 24.30(11)
O11 Nd1 N3 81.63(11)
O1 Nd1 N3 99.87(11)
O4 Nd1 N3 110.53(11)
N4 Nd1 N3 172.56(11)
O2 Zn1 O3 80.48(13)
O2 Zn1 N2 147.04(14)
O3 Zn1 N2 91.78(13)
O2 Zn1 N1 91.20(14)
O3 Zn1 N1 152.87(14)
N2 Zn1 N1 81.22(14)
O2 Zn1 N6 101.06(15)
O3 Zn1 N6 110.44(14)
N2 Zn1 N6 111.61(15)
N1 Zn1 N6 96.46(15)
O2 Zn1 Nd1 41.91(10)
O3 Zn1 Nd1 42.24(9)
N2 Zn1 Nd1 132.87(10)
N1 Zn1 Nd1 132.87(11)
N6 Zn1 Nd1 97.36(11)
C8 N1 C9 122.8(4)
C8 N1 Zn1 126.5(4)
C9 N1 Zn1 110.6(3)
C15 N2 C14 122.5(4)
C15 N2 Zn1 126.1(3)
C14 N2 Zn1 111.1(3)
C2 O1 C1 115.4(4)
C2 O1 Nd1 119.8(2)
C1 O1 Nd1 123.7(3)
C7 O2 Zn1 126.4(3)
C7 O2 Nd1 128.8(3)
Zn1 O2 Nd1 104.62(13)
C21 O3 Zn1 126.5(3)
C21 O3 Nd1 128.7(3)
Zn1 O3 Nd1 104.12(12)
C20 O4 C22 114.7(3)
C20 O4 Nd1 119.5(2)
C22 O4 Nd1 124.7(3)
C3 C2 O1 124.6(4)
C3 C2 C7 122.3(4)
O1 C2 C7 113.0(4)
C2 C3 C4 120.1(5)
C5 C4 C3 118.7(5)
C4 C5 C6 123.0(5)
C5 C6 C7 117.8(4)
C5 C6 C8 116.9(4)
C7 C6 C8 125.1(4)
O2 C7 C2 117.1(4)
O2 C7 C6 125.0(4)
C2 C7 C6 117.9(4)
N1 C8 C6 124.6(5)
C10 C9 N1 125.6(4)
C10 C9 C14 118.4(4)
N1 C9 C14 116.0(4)
C11 C10 C9 120.1(4)
C12 C11 C10 121.2(5)
C11 C12 C13 119.9(5)
C14 C13 C12 120.0(5)
C13 C14 C9 120.4(4)
C13 C14 N2 124.7(4)
C9 C14 N2 114.9(4)
N2 C15 C16 125.2(4)
C21 C16 C17 119.1(4)
C21 C16 C15 125.1(4)
C17 C16 C15 115.8(4)
C18 C17 C16 121.2(4)
C17 C18 C19 119.5(4)
C20 C19 C18 120.4(4)
C19 C20 O4 125.3(4)
C19 C20 C21 121.2(4)
O4 C20 C21 113.5(4)
O3 C21 C16 125.1(4)
O3 C21 C20 116.6(4)
C16 C21 C20 118.4(4)
N6 C24 C23 179.1(6)
C24 N6 Zn1 166.0(4)
N3 O5 Nd1 97.4(3)
N3 O6 Nd1 97.1(3)
O7 N3 O6 122.0(4)
O7 N3 O5 121.6(4)
O6 N3 O5 116.4(4)
O7 N3 Nd1 179.2(3)
O6 N3 Nd1 58.6(2)
O5 N3 Nd1 57.8(2)
N4 O8 Nd1 95.3(3)
N4 O9 Nd1 98.6(3)
O10 N4 O8 122.4(4)
O10 N4 O9 122.2(5)
O8 N4 O9 115.4(4)
O10 N4 Nd1 178.2(4)
O8 N4 Nd1 59.4(2)
O9 N4 Nd1 56.1(3)
N5 O11 Nd1 96.4(2)
N5 O12 Nd1 96.8(3)
O13 N5 O11 121.3(4)
O13 N5 O12 121.9(4)
O11 N5 O12 116.8(4)
O13 N5 Nd1 173.0(3)
O11 N5 Nd1 58.8(2)
O12 N5 Nd1 58.4(2)
N1W C2W C1W 178.4(8)

loop_
_geom_bond_atom_site_label_1
_geom_bond_atom_site_label_2
_geom_bond_distance
Nd1 O2 2.411(3)
Nd1 O3 2.421(3)
Nd1 O9 2.474(5)
Nd1 O8 2.547(4)
Nd1 O5 2.558(4)
Nd1 O12 2.571(4)
Nd1 O6 2.580(4)
Nd1 O11 2.582(3)
Nd1 O1 2.625(3)
Nd1 O4 2.645(3)
Nd1 N4 2.947(4)
Nd1 N3 2.999(5)
Zn1 O2 1.991(3)
Zn1 O3 1.995(3)
Zn1 N2 2.025(4)
Zn1 N1 2.040(4)
Zn1 N6 2.077(4)
N1 C8 1.284(6)
N1 C9 1.412(6)
N2 C15 1.293(6)
N2 C14 1.426(6)
O1 C2 1.397(6)
O1 C1 1.458(6)
O2 C7 1.326(6)
O3 C21 1.328(5)
O4 C20 1.391(5)
O4 C22 1.447(5)
C2 C3 1.369(6)
C2 C7 1.409(7)
C3 C4 1.386(7)
C4 C5 1.373(8)
C5 C6 1.409(7)
C6 C7 1.414(7)
C6 C8 1.448(7)
C9 C10 1.401(7)
C9 C14 1.425(6)
C10 C11 1.391(7)
C11 C12 1.363(7)
C12 C13 1.409(7)
C13 C14 1.374(7)
C15 C16 1.450(6)
C16 C21 1.404(6)
C16 C17 1.410(6)
C17 C18 1.379(7)
C18 C19 1.388(6)
C19 C20 1.371(6)
C20 C21 1.414(6)
C23 C24 1.459(8)
C24 N6 1.150(6)
O5 N3 1.270(5)
O6 N3 1.244(5)
O7 N3 1.231(6)
O8 N4 1.267(5)
O9 N4 1.274(5)
O10 N4 1.215(5)
O11 N5 1.266(5)
O12 N5 1.270(5)
O13 N5 1.213(5)
C2W N1W 1.153(9)
C2W C1W 1.463(11)
